data_2215856
loop_
_publ_author_name
'Qingfang, Cheng'
'Xingyou Xu'
'Tianya Liu'
'Cheng Zhang'

_publ_section_title
;
 Tegaserod maleate
;
_journal_coeditor_code CV2304
_journal_issue 11
_journal_name_full 'Acta Crystallographica Section E'
_journal_page_first o4198
_journal_page_last o4198
_journal_paper_doi 10.1107/S1600536807047368
_journal_volume 63
_journal_year 2007
_chemical_formula_iupac 'C16 H24 N5 O +, C4 H3 O4 -'
_chemical_formula_moiety 'C16 H24 N5 O +, C4 H3 O4 -'
_chemical_formula_sum 'C20 H27 N5 O5'
_chemical_formula_weight 417.47
_chemical_melting_point 462
_chemical_name_common
;
Tegaserod(+) maleate(-)
;
_chemical_name_systematic
;
[(5-methoxyindol-3-yl)methylenehydrazino](pentylamino)methaniminium
maleate
;
_space_group_IT_number 15
_symmetry_cell_setting monoclinic
_symmetry_space_group_name_Hall '-C 2yc'
_symmetry_space_group_name_H-M 'C 1 2/c 1'
_atom_sites_solution_hydrogens geom
_atom_sites_solution_primary direct
_atom_sites_solution_secondary difmap
_audit_creation_method SHELXL-97
_cell_angle_alpha 90.00
_cell_angle_beta 93.732(2)
_cell_angle_gamma 90.00
_cell_formula_units_Z 8
_cell_length_a 24.873(3)
_cell_length_b 8.4962(16)
_cell_length_c 22.294(2)
_cell_measurement_reflns_used 919
_cell_measurement_temperature 298(2)
_cell_measurement_theta_max 18.59
_cell_measurement_theta_min 2.371
_cell_volume 4701.3(11)
_computing_cell_refinement 'SMART (Bruker, 2000)'
_computing_data_collection 'SMART (Bruker, 2000)'
_computing_data_reduction 'SAINT (Bruker, 2000)'
_computing_molecular_graphics 'SHELXTL (Sheldrick, 1997b)'
_computing_publication_material 'SHELXTL (Sheldrick, 1997b)'
_computing_structure_refinement 'SHELXL97 (Sheldrick, 1997a)'
_computing_structure_solution 'SHELXS97 (Sheldrick, 1997a)'
_diffrn_ambient_temperature 298(2)
_diffrn_measured_fraction_theta_full 0.990
_diffrn_measured_fraction_theta_max 0.990
_diffrn_measurement_device_type 'Bruker SMART CCD area-detector'
_diffrn_measurement_method '\f and \w'
_diffrn_radiation_monochromator graphite
_diffrn_radiation_source 'fine-focus sealed tube'
_diffrn_radiation_type MoK\a
_diffrn_radiation_wavelength 0.71073
_diffrn_reflns_av_R_equivalents 0.0582
_diffrn_reflns_av_sigmaI/netI 0.1135
_diffrn_reflns_limit_h_max 29
_diffrn_reflns_limit_h_min -29
_diffrn_reflns_limit_k_max 9
_diffrn_reflns_limit_k_min -9
_diffrn_reflns_limit_l_max 26
_diffrn_reflns_limit_l_min -12
_diffrn_reflns_number 9394
_diffrn_reflns_theta_full 25.01
_diffrn_reflns_theta_max 25.01
_diffrn_reflns_theta_min 1.64
_exptl_absorpt_coefficient_mu 0.086
_exptl_absorpt_correction_T_max 0.9846
_exptl_absorpt_correction_T_min 0.9541
_exptl_absorpt_correction_type multi-scan
_exptl_absorpt_process_details '(SADABS; Sheldrick, 1996)'
_exptl_crystal_colour white
_exptl_crystal_density_diffrn 1.180
_exptl_crystal_density_method 'not measured'
_exptl_crystal_description plate
_exptl_crystal_F_000 1776
_exptl_crystal_size_max 0.55
_exptl_crystal_size_mid 0.42
_exptl_crystal_size_min 0.18
_refine_diff_density_max 0.142
_refine_diff_density_min -0.118
_refine_ls_extinction_method none
_refine_ls_goodness_of_fit_ref 0.995
_refine_ls_hydrogen_treatment constr
_refine_ls_matrix_type full
_refine_ls_number_parameters 273
_refine_ls_number_reflns 4110
_refine_ls_number_restraints 12
_refine_ls_restrained_S_all 1.001
_refine_ls_R_factor_all 0.1478
_refine_ls_R_factor_gt 0.0492
_refine_ls_shift/su_max 0.000
_refine_ls_shift/su_mean 0.000
_refine_ls_structure_factor_coef Fsqd
_refine_ls_weighting_details 'calc w=1/[\s^2^(Fo^2^)+(0.0053P)^2^] where P=(Fo^2^+2Fc^2^)/3'
_refine_ls_weighting_scheme calc
_refine_ls_wR_factor_gt 0.0766
_refine_ls_wR_factor_ref 0.0838
_reflns_number_gt 1423
_reflns_number_total 4110
_reflns_threshold_expression I>2\s(I)
_cod_data_source_file cv2304.cif
_cod_data_source_block I
_cod_depositor_comments
;
The following automatic conversions were performed:
'_symmetry_cell_setting' value 'Monoclinic' changed to 'monoclinic'
according to '/home/saulius/struct/CIF-dictionaries/cif_core.dic'
dictionary named 'cif_core.dic' version 2.4.1 from 2010-06-29.

Automatic conversion script
Id: cif_fix_enum 1527 2010-12-29 10:47:43Z saulius 

The following automatic conversions were performed:

'_symmetry_cell_setting' value 'Monoclinic' changed to 'monoclinic'
according to /home/saulius/struct/CIF-dictionaries/cif_core.dic
dictionary named 'cif_core.dic' version 2.4.1 from 2010-06-29.

Automatic conversion script
Id: cif_fix_values 1715 2011-07-08 13:25:40Z adriana 
;
_cod_original_sg_symbol_H-M 'C 2/c'
_cod_database_code 2215856
_cod_database_fobs_code 2215856

loop_
_symmetry_equiv_pos_as_xyz
'x, y, z'
'-x, y, -z+1/2'
'x+1/2, y+1/2, z'
'-x+1/2, y+1/2, -z+1/2'
'-x, -y, -z'
'x, -y, z-1/2'
'-x+1/2, -y+1/2, -z'
'x+1/2, -y+1/2, z-1/2'

loop_
_atom_site_type_symbol
_atom_site_label
_atom_site_fract_x
_atom_site_fract_y
_atom_site_fract_z
_atom_site_U_iso_or_equiv
_atom_site_adp_type
_atom_site_calc_flag
_atom_site_refinement_flags
_atom_site_occupancy
N N1 0.18528(10) 0.3231(4) 0.26144(12) 0.0815(9) Uani d U 1
H H1 0.1625 0.3205 0.2308 0.098 Uiso calc R 1
N N2 0.31664(11) 0.4735(3) 0.40465(12) 0.0720(8) Uani d . 1
N N3 0.35352(11) 0.5854(3) 0.42702(12) 0.0842(9) Uani d U 1
H H3 0.3558 0.6767 0.4107 0.101 Uiso calc R 1
N N4 0.37930(10) 0.4053(4) 0.50059(12) 0.0812(9) Uani d . 1
H H4 0.3547 0.3445 0.4846 0.097 Uiso calc R 1
N N5 0.42242(10) 0.6447(3) 0.49566(10) 0.0934(10) Uani d U 1
H H5A 0.4434 0.6202 0.5264 0.112 Uiso calc R 1
H H5B 0.4257 0.7345 0.4785 0.112 Uiso calc R 1
O O1 0.57296(9) 1.0683(3) 0.57298(9) 0.0937(8) Uani d U 1
O O2 0.63215(9) 1.1500(3) 0.64577(9) 0.0990(9) Uani d . 1
O O3 0.51639(8) 0.8387(3) 0.55244(9) 0.0880(8) Uani d . 1
H H3A 0.5364 0.9147 0.5576 0.132 Uiso calc R 1
O O4 0.50672(10) 0.6058(3) 0.59162(11) 0.1094(10) Uani d . 1
O O5 0.24227(10) -0.1033(3) 0.43832(12) 0.1085(9) Uani d . 1
C C1 0.60303(14) 1.0445(5) 0.62047(16) 0.0758(11) Uani d U 1
C C2 0.60531(14) 0.8864(5) 0.64804(14) 0.0783(11) Uani d . 1
H H2 0.6320 0.8736 0.6789 0.094 Uiso calc R 1
C C3 0.57583(14) 0.7612(5) 0.63601(15) 0.0853(12) Uani d . 1
H H3B 0.5854 0.6755 0.6603 0.102 Uiso calc R 1
C C4 0.53053(16) 0.7283(5) 0.59181(18) 0.0809(12) Uani d . 1
C C5 0.21768(13) 0.4462(4) 0.27763(15) 0.0801(10) Uani d U 1
H H5 0.2187 0.5411 0.2570 0.096 Uiso calc R 1
C C6 0.24901(13) 0.4099(5) 0.32940(14) 0.0663(10) Uani d U 1
C C7 0.23417(13) 0.2540(4) 0.34535(15) 0.0621(10) Uani d . 1
C C8 0.19506(14) 0.2007(5) 0.30291(15) 0.0685(10) Uani d U 1
C C9 0.17191(14) 0.0541(5) 0.30518(17) 0.0864(12) Uani d . 1
H H9 0.1454 0.0217 0.2765 0.104 Uiso calc R 1
C C10 0.18961(14) -0.0418(5) 0.35149(18) 0.0922(12) Uani d U 1
H H10 0.1753 -0.1425 0.3540 0.111 Uiso calc R 1
C C11 0.22844(15) 0.0072(5) 0.39489(17) 0.0801(12) Uani d U 1
C C12 0.25123(12) 0.1520(5) 0.39251(14) 0.0670(10) Uani d . 1
H H12 0.2776 0.1831 0.4215 0.080 Uiso calc R 1
C C13 0.28742(13) 0.5141(4) 0.35782(15) 0.0769(11) Uani d U 1
H H13 0.2914 0.6144 0.3420 0.092 Uiso calc R 1
C C14 0.38510(15) 0.5443(5) 0.47484(17) 0.0736(11) Uani d U 1
C C15 0.41036(12) 0.3455(4) 0.55299(13) 0.0786(10) Uani d . 1
H H15A 0.4057 0.4135 0.5872 0.094 Uiso calc R 1
H H15B 0.4483 0.3435 0.5455 0.094 Uiso calc R 1
C C16 0.39137(12) 0.1818(4) 0.56628(13) 0.0759(10) Uani d . 1
H H16A 0.3963 0.1153 0.5317 0.091 Uiso calc R 1
H H16B 0.3531 0.1851 0.5725 0.091 Uiso calc R 1
C C17 0.42096(12) 0.1093(4) 0.62119(14) 0.0813(11) Uani d . 1
H H17A 0.4592 0.1057 0.6151 0.098 Uiso calc R 1
H H17B 0.4160 0.1754 0.6559 0.098 Uiso calc R 1
C C18 0.40137(13) -0.0553(5) 0.63385(15) 0.0973(12) Uani d . 1
H H18A 0.4080 -0.1226 0.6000 0.117 Uiso calc R 1
H H18B 0.3628 -0.0525 0.6380 0.117 Uiso calc R 1
C C19 0.42889(14) -0.1251(4) 0.69043(15) 0.1351(16) Uani d . 1
H H19A 0.4671 -0.1275 0.6867 0.203 Uiso calc R 1
H H19B 0.4159 -0.2302 0.6960 0.203 Uiso calc R 1
H H19C 0.4211 -0.0617 0.7244 0.203 Uiso calc R 1
C C20 0.28068(13) -0.0593(4) 0.48471(15) 0.1021(13) Uani d . 1
H H20A 0.3133 -0.0271 0.4675 0.153 Uiso calc R 1
H H20B 0.2880 -0.1473 0.5110 0.153 Uiso calc R 1
H H20C 0.2668 0.0264 0.5071 0.153 Uiso calc R 1

loop_
_atom_site_aniso_label
_atom_site_aniso_U_11
_atom_site_aniso_U_22
_atom_site_aniso_U_33
_atom_site_aniso_U_12
_atom_site_aniso_U_13
_atom_site_aniso_U_23
N1 0.066(2) 0.108(3) 0.0679(19) -0.0014(18) -0.0122(16) -0.0043(18)
N2 0.075(2) 0.072(2) 0.0670(19) -0.0053(18) -0.0096(17) 0.0091(18)
N3 0.098(2) 0.070(2) 0.081(2) -0.014(2) -0.0259(18) 0.0077(18)
N4 0.098(2) 0.073(3) 0.070(2) -0.022(2) -0.0145(18) 0.0087(18)
N5 0.120(2) 0.080(2) 0.078(2) -0.024(2) -0.0150(18) 0.0037(18)
O1 0.1099(19) 0.096(2) 0.0706(15) -0.0253(16) -0.0285(14) 0.0151(14)
O2 0.113(2) 0.095(2) 0.0846(17) -0.0356(16) -0.0278(15) 0.0050(16)
O3 0.0922(18) 0.098(2) 0.0719(16) -0.0168(16) -0.0102(14) -0.0025(15)
O4 0.122(2) 0.087(2) 0.116(2) -0.0410(18) -0.0185(17) -0.0034(18)
O5 0.115(2) 0.092(2) 0.114(2) -0.0311(18) -0.0276(18) 0.0317(19)
C1 0.073(3) 0.090(4) 0.064(3) -0.015(3) 0.005(2) 0.003(3)
C2 0.086(3) 0.087(3) 0.059(2) -0.009(3) -0.017(2) 0.008(2)
C3 0.090(3) 0.085(3) 0.078(3) -0.007(3) -0.018(2) 0.009(2)
C4 0.082(3) 0.088(4) 0.072(3) -0.009(3) 0.000(3) -0.009(3)
C5 0.074(3) 0.098(3) 0.067(2) 0.000(2) 0.0006(17) 0.012(2)
C6 0.061(2) 0.081(3) 0.055(2) -0.011(2) -0.0014(16) 0.008(2)
C7 0.049(2) 0.074(3) 0.064(2) -0.001(2) 0.005(2) 0.003(2)
C8 0.054(2) 0.090(3) 0.061(2) -0.001(2) 0.000(2) -0.005(2)
C9 0.071(3) 0.103(4) 0.084(3) -0.016(3) -0.011(2) -0.010(3)
C10 0.078(3) 0.088(3) 0.109(3) -0.026(3) -0.005(3) -0.008(3)
C11 0.074(3) 0.081(4) 0.084(3) -0.021(3) -0.004(2) 0.007(3)
C12 0.057(2) 0.082(3) 0.061(2) -0.007(2) -0.0043(19) 0.002(2)
C13 0.076(3) 0.079(3) 0.074(2) -0.009(2) -0.0054(19) 0.018(2)
C14 0.077(3) 0.077(3) 0.065(3) -0.016(3) -0.008(2) -0.010(3)
C15 0.090(3) 0.087(3) 0.056(2) -0.001(2) -0.013(2) 0.004(2)
C16 0.077(2) 0.085(3) 0.066(2) -0.005(2) 0.008(2) 0.003(2)
C17 0.087(3) 0.094(3) 0.062(2) 0.016(2) 0.003(2) 0.007(2)
C18 0.096(3) 0.107(4) 0.090(3) 0.011(3) 0.017(2) 0.024(3)
C19 0.144(4) 0.158(4) 0.104(3) 0.032(3) 0.010(3) 0.043(3)
C20 0.106(3) 0.105(3) 0.094(3) -0.012(3) -0.004(3) 0.037(3)

loop_
_atom_type_symbol
_atom_type_description
_atom_type_scat_dispersion_real
_atom_type_scat_dispersion_imag
_atom_type_scat_source
C C 0.0033 0.0016 'International Tables Vol C Tables 4.2.6.8 and 6.1.1.4'
H H 0.0000 0.0000 'International Tables Vol C Tables 4.2.6.8 and 6.1.1.4'
N N 0.0061 0.0033 'International Tables Vol C Tables 4.2.6.8 and 6.1.1.4'
O O 0.0106 0.0060 'International Tables Vol C Tables 4.2.6.8 and 6.1.1.4'

loop_
_geom_angle_atom_site_label_1
_geom_angle_atom_site_label_2
_geom_angle_atom_site_label_3
_geom_angle
C5 N1 C8 108.8(3)
C5 N1 H1 125.6
C8 N1 H1 125.6
C13 N2 N3 115.8(3)
C14 N3 N2 116.7(3)
C14 N3 H3 121.6
N2 N3 H3 121.6
C14 N4 C15 126.4(3)
C14 N4 H4 116.8
C15 N4 H4 116.8
C14 N5 H5A 120.0
C14 N5 H5B 120.0
H5A N5 H5B 120.0
C4 O3 H3A 109.5
C11 O5 C20 117.4(3)
O2 C1 O1 123.2(4)
O2 C1 C2 117.0(4)
O1 C1 C2 119.7(4)
C3 C2 C1 130.4(4)
C3 C2 H2 114.8
C1 C2 H2 114.8
C2 C3 C4 133.2(4)
C2 C3 H3B 113.4
C4 C3 H3B 113.4
O4 C4 O3 120.4(4)
O4 C4 C3 121.6(4)
O3 C4 C3 118.0(4)
N1 C5 C6 110.1(3)
N1 C5 H5 125.0
C6 C5 H5 125.0
C5 C6 C13 124.0(4)
C5 C6 C7 105.9(3)
C13 C6 C7 130.2(3)
C8 C7 C12 118.2(4)
C8 C7 C6 108.3(4)
C12 C7 C6 133.5(4)
C9 C8 C7 123.2(4)
C9 C8 N1 129.9(4)
C7 C8 N1 106.9(4)
C10 C9 C8 117.0(4)
C10 C9 H9 121.5
C8 C9 H9 121.5
C9 C10 C11 121.6(4)
C9 C10 H10 119.2
C11 C10 H10 119.2
C12 C11 O5 124.1(4)
C12 C11 C10 121.3(4)
O5 C11 C10 114.6(4)
C11 C12 C7 118.8(3)
C11 C12 H12 120.6
C7 C12 H12 120.6
N2 C13 C6 121.7(3)
N2 C13 H13 119.2
C6 C13 H13 119.2
N5 C14 N4 121.1(4)
N5 C14 N3 118.5(4)
N4 C14 N3 120.4(4)
N4 C15 C16 109.0(3)
N4 C15 H15A 109.9
C16 C15 H15A 109.9
N4 C15 H15B 109.9
C16 C15 H15B 109.9
H15A C15 H15B 108.3
C15 C16 C17 113.1(3)
C15 C16 H16A 109.0
C17 C16 H16A 109.0
C15 C16 H16B 109.0
C17 C16 H16B 109.0
H16A C16 H16B 107.8
C18 C17 C16 112.4(3)
C18 C17 H17A 109.1
C16 C17 H17A 109.1
C18 C17 H17B 109.1
C16 C17 H17B 109.1
H17A C17 H17B 107.9
C17 C18 C19 112.5(3)
C17 C18 H18A 109.1
C19 C18 H18A 109.1
C17 C18 H18B 109.1
C19 C18 H18B 109.1
H18A C18 H18B 107.8
C18 C19 H19A 109.5
C18 C19 H19B 109.5
H19A C19 H19B 109.5
C18 C19 H19C 109.5
H19A C19 H19C 109.5
H19B C19 H19C 109.5
O5 C20 H20A 109.5
O5 C20 H20B 109.5
H20A C20 H20B 109.5
O5 C20 H20C 109.5
H20A C20 H20C 109.5
H20B C20 H20C 109.5

loop_
_geom_bond_atom_site_label_1
_geom_bond_atom_site_label_2
_geom_bond_distance
N1 C5 1.355(4)
N1 C8 1.402(4)
N1 H1 0.8600
N2 C13 1.280(3)
N2 N3 1.391(3)
N3 C14 1.329(4)
N3 H3 0.8600
N4 C14 1.325(4)
N4 C15 1.450(3)
N4 H4 0.8600
N5 C14 1.322(4)
N5 H5A 0.8600
N5 H5B 0.8600
O1 C1 1.272(3)
O2 C1 1.262(4)
O3 C4 1.316(4)
O3 H3A 0.8200
O4 C4 1.198(4)
O5 C11 1.376(4)
O5 C20 1.412(3)
C1 C2 1.477(4)
C2 C3 1.309(4)
C2 H2 0.9300
C3 C4 1.475(4)
C3 H3B 0.9300
C5 C6 1.385(4)
C5 H5 0.9300
C6 C13 1.421(4)
C6 C7 1.426(4)
C7 C8 1.388(4)
C7 C12 1.407(4)
C8 C9 1.374(4)
C9 C10 1.365(4)
C9 H9 0.9300
C10 C11 1.386(4)
C10 H10 0.9300
C11 C12 1.356(4)
C12 H12 0.9300
C13 H13 0.9300
C15 C16 1.504(4)
C15 H15A 0.9700
C15 H15B 0.9700
C16 C17 1.518(3)
C16 H16A 0.9700
C16 H16B 0.9700
C17 C18 1.513(4)
C17 H17A 0.9700
C17 H17B 0.9700
C18 C19 1.516(4)
C18 H18A 0.9700
C18 H18B 0.9700
C19 H19A 0.9600
C19 H19B 0.9600
C19 H19C 0.9600
C20 H20A 0.9600
C20 H20B 0.9600
C20 H20C 0.9600

loop_
_geom_hbond_atom_site_label_D
_geom_hbond_atom_site_label_H
_geom_hbond_atom_site_label_A
_geom_hbond_site_symmetry_A
_geom_hbond_distance_DH
_geom_hbond_distance_HA
_geom_hbond_distance_DA
_geom_hbond_angle_DHA
N1 H1 O2 8_465 0.86 2.01 2.829(3) 159.1
N3 H3 O2 5_676 0.86 1.97 2.809(3) 163.7
N5 H5B O1 5_676 0.86 2.03 2.885(3) 171.3
N5 H5A O4 . 0.86 2.08 2.915(4) 165.1
O3 H3A O1 . 0.82 1.61 2.432(3) 174.9

loop_
_geom_torsion_atom_site_label_1
_geom_torsion_atom_site_label_2
_geom_torsion_atom_site_label_3
_geom_torsion_atom_site_label_4
_geom_torsion
C13 N2 N3 C14 -178.5(3)
O2 C1 C2 C3 171.5(4)
O1 C1 C2 C3 -9.2(6)
C1 C2 C3 C4 0.3(7)
C2 C3 C4 O4 -174.7(4)
C2 C3 C4 O3 4.7(6)
C8 N1 C5 C6 -0.3(4)
N1 C5 C6 C13 179.7(3)
N1 C5 C6 C7 -0.1(4)
C5 C6 C7 C8 0.5(3)
C13 C6 C7 C8 -179.3(3)
C5 C6 C7 C12 179.8(3)
C13 C6 C7 C12 0.0(6)
C12 C7 C8 C9 0.7(5)
C6 C7 C8 C9 -179.9(3)
C12 C7 C8 N1 179.9(3)
C6 C7 C8 N1 -0.7(4)
C5 N1 C8 C9 179.7(3)
C5 N1 C8 C7 0.6(4)
C7 C8 C9 C10 -0.9(5)
N1 C8 C9 C10 -179.9(3)
C8 C9 C10 C11 1.1(5)
C20 O5 C11 C12 3.3(5)
C20 O5 C11 C10 -178.5(3)
C9 C10 C11 C12 -1.2(6)
C9 C10 C11 O5 -179.5(3)
O5 C11 C12 C7 179.1(3)
C10 C11 C12 C7 1.0(5)
C8 C7 C12 C11 -0.7(5)
C6 C7 C12 C11 -180.0(3)
N3 N2 C13 C6 178.5(3)
C5 C6 C13 N2 -177.9(3)
C7 C6 C13 N2 1.9(5)
C15 N4 C14 N5 1.0(5)
C15 N4 C14 N3 -179.4(3)
N2 N3 C14 N5 176.8(3)
N2 N3 C14 N4 -2.8(5)
C14 N4 C15 C16 -178.8(3)
N4 C15 C16 C17 -179.1(2)
C15 C16 C17 C18 -180.0(3)
C16 C17 C18 C19 -177.2(3)

loop_
_cod_related_entry_id
_cod_related_entry_database
_cod_related_entry_code
1 ChemSpider 30655351
